data_7111380
loop_
_publ_author_name
'Mei, Xuefeng'
'Wolf, Christian'

_publ_section_title
;
 A highly congested N,N?-dioxide fluorosensor for enantioselective
 recognition of chiral hydrogen bond donorsElectronic supplementary
 information (ESI) available: experimental procedures and analytical data
 for 1 including Stern?Volmer and Benesi?Hildebrand plots. See
 http://www.rsc.org/suppdata/cc/b4/b407718k/
;
_journal_issue 18
_journal_name_full 'Chemical Communications'
_journal_page_first 2078
_journal_page_last 2079
_journal_paper_doi 10.1039/b407718k
_journal_year 2004
_chemical_formula_moiety 'C28 H23 N2 O1.5'
_chemical_formula_sum 'C28 H23 N2 O1.5'
_chemical_formula_weight 411.48
_chemical_name_common
;1,8-Bis(3,3'-bis(3,5-dimethylphenyl)-9,9'-diacridyl)
naphthalene-N,N-dioxide
;
_chemical_name_systematic
;
1,8-Bis(3,3'-bis(3,5-dimethylphenyl)-9,9'-diacridyl)
naphthalene-N,N-dioxide
;
_space_group_IT_number 15
_symmetry_cell_setting monoclinic
_symmetry_space_group_name_Hall '-C 2yc'
_symmetry_space_group_name_H-M 'C 1 2/c 1'
_atom_sites_solution_hydrogens geom
_atom_sites_solution_primary direct
_atom_sites_solution_secondary difmap
_audit_creation_method SHELXL-97
_cell_angle_alpha 90.00
_cell_angle_beta 107.204(2)
_cell_angle_gamma 90.00
_cell_formula_units_Z 8
_cell_length_a 24.551(2)
_cell_length_b 13.3883(12)
_cell_length_c 13.7187(12)
_cell_measurement_reflns_used 6145
_cell_measurement_temperature 186(2)
_cell_measurement_theta_max 28.29
_cell_measurement_theta_min 2.16
_cell_volume 4307.5(6)
_computing_cell_refinement 'SAINT, Bruker'
_computing_data_collection 'SMART, Bruker'
_computing_data_reduction 'SAINT, Bruker'
_computing_molecular_graphics 'XSEED, L. Barbour (1999); http:\x-seed.net'
_computing_structure_refinement 'SHELXL-97 (Sheldrick, 1997)'
_computing_structure_solution 'SHELXS-97 (Sheldrick, 1990)'
_diffrn_ambient_temperature 186(2)
_diffrn_measured_fraction_theta_full 0.998
_diffrn_measured_fraction_theta_max 0.998
_diffrn_measurement_device_type 'SMART platform CCD, Siemens/Bruker'
_diffrn_measurement_method 'omega scans'
_diffrn_radiation_monochromator graphite
_diffrn_radiation_source 'fine-focus sealed tube'
_diffrn_radiation_type MoK\a
_diffrn_radiation_wavelength 0.71073
_diffrn_reflns_av_R_equivalents 0.0368
_diffrn_reflns_av_sigmaI/netI 0.0328
_diffrn_reflns_limit_h_max 31
_diffrn_reflns_limit_h_min -31
_diffrn_reflns_limit_k_max 17
_diffrn_reflns_limit_k_min -16
_diffrn_reflns_limit_l_max 17
_diffrn_reflns_limit_l_min -17
_diffrn_reflns_number 18167
_diffrn_reflns_theta_full 27.00
_diffrn_reflns_theta_max 27.00
_diffrn_reflns_theta_min 1.74
_exptl_absorpt_coefficient_mu 0.079
_exptl_absorpt_correction_T_max 0.9647
_exptl_absorpt_correction_T_min 0.9289
_exptl_absorpt_correction_type multi-scan
_exptl_crystal_colour red
_exptl_crystal_density_diffrn 1.269
_exptl_crystal_density_method 'not measured'
_exptl_crystal_description Prism
_exptl_crystal_F_000 1736
_exptl_crystal_size_max 0.5
_exptl_crystal_size_mid 0.46
_exptl_crystal_size_min 0.46
_refine_diff_density_max 0.610
_refine_diff_density_min -0.467
_refine_diff_density_rms 0.051
_refine_ls_extinction_method none
_refine_ls_goodness_of_fit_ref 1.090
_refine_ls_hydrogen_treatment mixed
_refine_ls_matrix_type full
_refine_ls_number_parameters 292
_refine_ls_number_reflns 4690
_refine_ls_number_restraints 0
_refine_ls_restrained_S_all 1.090
_refine_ls_R_factor_all 0.0776
_refine_ls_R_factor_gt 0.0568
_refine_ls_shift/su_max 0.001
_refine_ls_shift/su_mean 0.000
_refine_ls_structure_factor_coef Fsqd
_refine_ls_weighting_details 'calc w=1/[\s^2^(Fo^2^)+(0.0776P)^2^+3.1342P] where P=(Fo^2^+2Fc^2^)/3'
_refine_ls_weighting_scheme calc
_refine_ls_wR_factor_gt 0.1498
_refine_ls_wR_factor_ref 0.1576
_reflns_number_gt 3491
_reflns_number_total 4690
_reflns_threshold_expression >2sigma(I)
_cod_data_source_file b407718ksup1.cif
_cod_data_source_block compound_1
_cod_depositor_comments
;
The following automatic conversions were performed:

'_symmetry_cell_setting' tag value 'Monoclininc' was replaced with
'monoclinic' value as specified in the replacement file
'/home/robertas/cod-tools/perl-scripts/inputs/replacement_values.lst'.

Automatic conversion script
Id: cif_fix_values 3143 2015-03-26 13:38:13Z robertas 
;
_cod_original_cell_volume 4307.5(7)
_cod_original_sg_symbol_H-M C2/c
_cod_original_formula_sum 'C28 H23 N2 O1.50'
_cod_database_code 7111380

loop_
_symmetry_equiv_pos_as_xyz
'x, y, z'
'-x, y, -z+1/2'
'x+1/2, y+1/2, z'
'-x+1/2, y+1/2, -z+1/2'
'-x, -y, -z'
'x, -y, z-1/2'
'-x+1/2, -y+1/2, -z'
'x+1/2, -y+1/2, z-1/2'

loop_
_atom_site_label
_atom_site_type_symbol
_atom_site_fract_x
_atom_site_fract_y
_atom_site_fract_z
_atom_site_U_iso_or_equiv
_atom_site_adp_type
_atom_site_occupancy
_atom_site_symmetry_multiplicity
_atom_site_calc_flag
_atom_site_refinement_flags
O1 O 0.44954(6) 0.16420(9) 0.09252(10) 0.0287(3) Uani 1 1 d .
O1S O 0.5000 0.30691(17) 0.2500 0.0457(6) Uani 1 2 d S
N1 N 0.46424(6) 0.07004(11) 0.10616(11) 0.0223(3) Uani 1 1 d .
N1S N 0.2704(2) -0.2337(3) 0.2601(4) 0.152(2) Uani 1 1 d .
C1 C 0.39233(8) -0.17373(13) 0.09308(14) 0.0237(4) Uani 1 1 d .
H1 H 0.4008 -0.2429 0.1029 0.028 Uiso 1 1 calc R
C2 C 0.33685(8) -0.14385(15) 0.06238(15) 0.0271(4) Uani 1 1 d .
H2 H 0.3075 -0.1927 0.0498 0.032 Uiso 1 1 calc R
C3 C 0.32187(8) -0.04078(14) 0.04868(14) 0.0256(4) Uani 1 1 d .
C4 C 0.36456(8) 0.02843(14) 0.06341(14) 0.0245(4) Uani 1 1 d .
H4 H 0.3553 0.0973 0.0540 0.029 Uiso 1 1 calc R
C5 C 0.56252(8) 0.11900(14) 0.14317(14) 0.0275(4) Uani 1 1 d .
H5 H 0.5514 0.1870 0.1320 0.033 Uiso 1 1 calc R
C6 C 0.61884(8) 0.09356(15) 0.17006(15) 0.0303(4) Uani 1 1 d .
H6 H 0.6469 0.1444 0.1783 0.036 Uiso 1 1 calc R
C7 C 0.63597(8) -0.00700(15) 0.18572(15) 0.0286(4) Uani 1 1 d .
H7 H 0.6753 -0.0234 0.2034 0.034 Uiso 1 1 calc R
C8 C 0.59668(8) -0.08087(14) 0.17581(13) 0.0246(4) Uani 1 1 d .
H8 H 0.6090 -0.1483 0.1867 0.030 Uiso 1 1 calc R
C9 C 0.49569(7) -0.13254(13) 0.14331(13) 0.0205(4) Uani 1 1 d .
C10 C 0.43791(7) -0.10375(13) 0.11083(13) 0.0210(4) Uani 1 1 d .
C11 C 0.42239(7) -0.00165(13) 0.09256(13) 0.0215(4) Uani 1 1 d .
C12 C 0.52081(7) 0.04361(13) 0.13209(13) 0.0216(4) Uani 1 1 d .
C13 C 0.53704(7) -0.05877(13) 0.14929(13) 0.0206(4) Uani 1 1 d .
C14 C 0.50985(7) -0.24070(13) 0.16421(13) 0.0205(4) Uani 1 1 d .
C15 C 0.52524(8) -0.29483(14) 0.09134(14) 0.0249(4) Uani 1 1 d .
H15 H 0.5333 -0.2610 0.0363 0.030 Uiso 1 1 calc R
C16 C 0.52926(8) -0.39981(14) 0.09712(15) 0.0284(4) Uani 1 1 d .
H16 H 0.5417 -0.4356 0.0479 0.034 Uiso 1 1 calc R
C17 C 0.51543(8) -0.45038(14) 0.17256(15) 0.0266(4) Uani 1 1 d .
H17 H 0.5161 -0.5213 0.1734 0.032 Uiso 1 1 calc R
C18 C 0.5000 -0.39741(19) 0.2500 0.0223(5) Uani 1 2 d S
C19 C 0.5000 -0.29095(18) 0.2500 0.0196(5) Uani 1 2 d S
C20 C 0.26083(8) -0.01126(15) 0.02077(15) 0.0288(4) Uani 1 1 d .
C21 C 0.24059(9) 0.07317(16) -0.03809(16) 0.0333(5) Uani 1 1 d .
H21 H 0.2665 0.1140 -0.0597 0.040 Uiso 1 1 calc R
C22 C 0.18290(9) 0.09879(17) -0.06591(17) 0.0383(5) Uani 1 1 d .
C23 C 0.14591(9) 0.03786(17) -0.03314(17) 0.0384(5) Uani 1 1 d .
H23 H 0.1065 0.0539 -0.0530 0.046 Uiso 1 1 calc R
C24 C 0.16464(8) -0.04564(16) 0.02761(16) 0.0345(5) Uani 1 1 d .
C25 C 0.22232(8) -0.06945(16) 0.05368(16) 0.0315(5) Uani 1 1 d .
H25 H 0.2359 -0.1266 0.0948 0.038 Uiso 1 1 calc R
C26 C 0.12489(9) -0.10766(18) 0.06759(19) 0.0429(6) Uani 1 1 d .
H26A H 0.1419 -0.1736 0.0878 0.064 Uiso 1 1 calc R
H26B H 0.0885 -0.1155 0.0141 0.064 Uiso 1 1 calc R
H26C H 0.1184 -0.0744 0.1268 0.064 Uiso 1 1 calc R
C27 C 0.16129(11) 0.1898(2) -0.1312(2) 0.0564(7) Uani 1 1 d .
H27A H 0.1933 0.2232 -0.1468 0.085 Uiso 0.50 1 calc PR
H27B H 0.1435 0.2359 -0.0942 0.085 Uiso 0.50 1 calc PR
H27C H 0.1331 0.1693 -0.1949 0.085 Uiso 0.50 1 calc PR
H27D H 0.1200 0.1957 -0.1438 0.085 Uiso 0.50 1 calc PR
H27E H 0.1697 0.1830 -0.1964 0.085 Uiso 0.50 1 calc PR
H27F H 0.1801 0.2497 -0.0957 0.085 Uiso 0.50 1 calc PR
C1S C 0.32050(16) -0.3952(3) 0.2436(3) 0.0828(11) Uani 1 1 d .
H1S1 H 0.3127 -0.4124 0.1713 0.124 Uiso 1 1 calc R
H1S2 H 0.3073 -0.4493 0.2790 0.124 Uiso 1 1 calc R
H1S3 H 0.3616 -0.3857 0.2743 0.124 Uiso 1 1 calc R
C2S C 0.29164(13) -0.3063(3) 0.2524(3) 0.0696(9) Uani 1 1 d .
H1S H 0.4825(13) 0.261(2) 0.203(2) 0.078(10) Uiso 1 1 d .

loop_
_atom_site_aniso_label
_atom_site_aniso_U_11
_atom_site_aniso_U_22
_atom_site_aniso_U_33
_atom_site_aniso_U_23
_atom_site_aniso_U_13
_atom_site_aniso_U_12
O1 0.0315(7) 0.0184(7) 0.0347(8) 0.0041(5) 0.0074(6) 0.0039(6)
O1S 0.0533(15) 0.0257(11) 0.0538(15) 0.000 0.0093(12) 0.000
N1 0.0261(8) 0.0207(8) 0.0203(8) 0.0020(6) 0.0072(6) 0.0026(6)
N1S 0.163(4) 0.126(3) 0.220(5) 0.086(3) 0.139(4) 0.074(3)
C1 0.0250(9) 0.0203(9) 0.0251(9) -0.0001(7) 0.0062(7) 0.0012(7)
C2 0.0223(9) 0.0281(10) 0.0298(10) -0.0022(8) 0.0062(8) -0.0025(8)
C3 0.0216(9) 0.0312(10) 0.0229(9) -0.0001(7) 0.0048(7) 0.0044(8)
C4 0.0257(9) 0.0243(9) 0.0230(9) 0.0018(7) 0.0064(7) 0.0050(8)
C5 0.0317(10) 0.0239(9) 0.0275(10) 0.0016(7) 0.0095(8) -0.0022(8)
C6 0.0273(10) 0.0338(11) 0.0301(11) -0.0012(8) 0.0089(8) -0.0083(8)
C7 0.0223(9) 0.0365(11) 0.0274(10) 0.0000(8) 0.0079(8) -0.0018(8)
C8 0.0239(9) 0.0285(10) 0.0222(9) 0.0019(7) 0.0077(7) 0.0018(8)
C9 0.0221(9) 0.0240(9) 0.0158(8) 0.0001(7) 0.0062(7) 0.0014(7)
C10 0.0217(9) 0.0233(9) 0.0184(9) 0.0005(7) 0.0065(7) 0.0021(7)
C11 0.0226(9) 0.0238(9) 0.0180(9) 0.0001(7) 0.0059(7) 0.0011(7)
C12 0.0232(9) 0.0249(9) 0.0173(9) 0.0001(7) 0.0068(7) 0.0001(7)
C13 0.0226(9) 0.0238(9) 0.0159(8) 0.0013(7) 0.0062(7) 0.0005(7)
C14 0.0155(8) 0.0211(9) 0.0238(9) 0.0016(7) 0.0044(7) 0.0010(7)
C15 0.0241(9) 0.0279(10) 0.0243(9) -0.0001(7) 0.0096(7) 0.0021(8)
C16 0.0277(10) 0.0286(10) 0.0306(10) -0.0055(8) 0.0112(8) 0.0044(8)
C17 0.0244(9) 0.0181(9) 0.0367(11) -0.0039(7) 0.0080(8) 0.0006(7)
C18 0.0165(12) 0.0221(13) 0.0271(13) 0.000 0.0046(10) 0.000
C19 0.0144(11) 0.0204(12) 0.0223(12) 0.000 0.0029(9) 0.000
C20 0.0229(9) 0.0314(10) 0.0297(10) -0.0040(8) 0.0041(8) 0.0039(8)
C21 0.0276(10) 0.0363(11) 0.0347(11) 0.0005(9) 0.0072(8) 0.0067(9)
C22 0.0309(11) 0.0410(12) 0.0402(12) -0.0007(10) 0.0063(9) 0.0148(10)
C23 0.0235(10) 0.0462(13) 0.0431(13) -0.0079(10) 0.0059(9) 0.0120(10)
C24 0.0248(10) 0.0400(12) 0.0385(12) -0.0104(9) 0.0089(9) 0.0031(9)
C25 0.0250(10) 0.0329(11) 0.0354(11) -0.0021(8) 0.0069(8) 0.0041(8)
C26 0.0273(11) 0.0451(13) 0.0571(15) -0.0094(11) 0.0137(10) 0.0001(10)
C27 0.0426(14) 0.0567(16) 0.0659(17) 0.0127(13) 0.0097(12) 0.0240(12)
C1S 0.102(3) 0.074(2) 0.061(2) 0.0003(16) 0.0055(18) 0.027(2)
C2S 0.0560(18) 0.072(2) 0.090(2) 0.0336(18) 0.0357(17) 0.0167(16)

loop_
_atom_type_symbol
_atom_type_description
_atom_type_scat_dispersion_real
_atom_type_scat_dispersion_imag
_atom_type_scat_source
C C 0.0033 0.0016 'International Tables Vol C Tables 4.2.6.8 and 6.1.1.4'
H H 0.0000 0.0000 'International Tables Vol C Tables 4.2.6.8 and 6.1.1.4'
N N 0.0061 0.0033 'International Tables Vol C Tables 4.2.6.8 and 6.1.1.4'
O O 0.0106 0.0060 'International Tables Vol C Tables 4.2.6.8 and 6.1.1.4'

loop_
_geom_angle_atom_site_label_1
_geom_angle_atom_site_label_2
_geom_angle_atom_site_label_3
_geom_angle
_geom_angle_site_symmetry_1
_geom_angle_site_symmetry_3
O1 N1 C12 119.98(15) . .
O1 N1 C11 119.24(14) . .
C12 N1 C11 120.78(15) . .
C2 C1 C10 121.55(17) . .
C1 C2 C3 121.36(17) . .
C4 C3 C2 118.65(17) . .
C4 C3 C20 121.85(17) . .
C2 C3 C20 119.49(17) . .
C3 C4 C11 120.63(17) . .
C6 C5 C12 119.65(18) . .
C5 C6 C7 120.86(18) . .
C8 C7 C6 120.61(18) . .
C7 C8 C13 121.13(18) . .
C13 C9 C10 118.02(16) . .
C13 C9 C14 123.20(16) . .
C10 C9 C14 118.70(15) . .
C9 C10 C11 120.74(16) . .
C9 C10 C1 122.73(16) . .
C11 C10 C1 116.52(16) . .
N1 C11 C4 119.06(16) . .
N1 C11 C10 119.73(16) . .
C4 C11 C10 121.19(16) . .
N1 C12 C5 119.24(16) . .
N1 C12 C13 120.09(15) . .
C5 C12 C13 120.66(16) . .
C9 C13 C12 120.35(16) . .
C9 C13 C8 122.55(16) . .
C12 C13 C8 117.07(16) . .
C15 C14 C19 119.85(17) . .
C15 C14 C9 117.95(16) . .
C19 C14 C9 121.61(16) . .
C14 C15 C16 120.94(17) . .
C17 C16 C15 120.65(17) . .
C16 C17 C18 120.17(18) . .
C17 C18 C17 120.0(2) 2_655 .
C17 C18 C19 119.99(12) 2_655 .
C17 C18 C19 119.99(12) . .
C18 C19 C14 117.92(11) . 2_655
C18 C19 C14 117.92(11) . .
C14 C19 C14 124.2(2) 2_655 .
C21 C20 C25 118.68(18) . .
C21 C20 C3 121.66(18) . .
C25 C20 C3 119.66(18) . .
C20 C21 C22 121.1(2) . .
C23 C22 C21 118.3(2) . .
C23 C22 C27 121.1(2) . .
C21 C22 C27 120.6(2) . .
C24 C23 C22 122.29(19) . .
C23 C24 C25 118.0(2) . .
C23 C24 C26 121.88(19) . .
C25 C24 C26 120.1(2) . .
C24 C25 C20 121.5(2) . .
N1S C2S C1S 177.5(4) . .

loop_
_geom_bond_atom_site_label_1
_geom_bond_atom_site_label_2
_geom_bond_distance
_geom_bond_site_symmetry_2
O1 N1 1.3094(19) .
N1 C12 1.374(2) .
N1 C11 1.378(2) .
N1S C2S 1.123(5) .
C1 C2 1.361(3) .
C1 C10 1.424(3) .
C2 C3 1.426(3) .
C3 C4 1.368(3) .
C3 C20 1.486(3) .
C4 C11 1.415(3) .
C5 C6 1.365(3) .
C5 C12 1.414(3) .
C6 C7 1.408(3) .
C7 C8 1.360(3) .
C8 C13 1.431(2) .
C9 C13 1.401(2) .
C9 C10 1.409(2) .
C9 C14 1.497(2) .
C10 C11 1.421(2) .
C12 C13 1.427(2) .
C14 C15 1.375(2) .
C14 C19 1.437(2) .
C15 C16 1.410(3) .
C16 C17 1.361(3) .
C17 C18 1.419(2) .
C18 C17 1.419(2) 2_655
C18 C19 1.425(3) .
C19 C14 1.437(2) 2_655
C20 C21 1.393(3) .
C20 C25 1.399(3) .
C21 C22 1.396(3) .
C22 C23 1.390(3) .
C22 C27 1.512(3) .
C23 C24 1.389(3) .
C24 C25 1.391(3) .
C24 C26 1.503(3) .
C1S C2S 1.408(5) .
